data_4350347
loop_
_publ_author_name
'Rath, Sankar Prasad'
'Olmstead, Marilyn M.'
'Balch, Alan L.'

_publ_section_title
;
 Electron distribution in iron octaethyloxophlorin complexes. Importance
 of the Fe(III) oxophlorin trianion form in the bis-pyridine and
 bis-imidazole complexes.
;
_journal_issue 15
_journal_name_full 'Inorganic chemistry'
_journal_page_first 6083
_journal_page_last 6093
_journal_paper_doi 10.1021/ic0607033
_journal_volume 45
_journal_year 2006
_chemical_formula_moiety 'C42 H51 FE N8 O, 1.6(C H Cl3)'
_chemical_formula_sum 'C43.6 H52.6 Cl4.8 Fe N8 O'
_chemical_formula_weight 930.75
_chemical_name_common '[(Im)2Fe(OEPO)].1.6CHCl3'
_space_group_IT_number 14
_space_group_name_Hall '-P 2ybc'
_space_group_name_H-M_alt 'P 1 21/c 1'
_symmetry_cell_setting monoclinic
_symmetry_space_group_name_H-M 'P 1 21/c 1'
_atom_sites_solution_hydrogens geom
_atom_sites_solution_primary direct
_atom_sites_solution_secondary difmap
_audit_creation_method SHELXL-97
_cell_angle_alpha 90.00
_cell_angle_beta 98.275(2)
_cell_angle_gamma 90.00
_cell_formula_units_Z 8
_cell_length_a 19.572(2)
_cell_length_b 19.194(2)
_cell_length_c 25.108(3)
_cell_measurement_reflns_used 1012
_cell_measurement_temperature 90(2)
_cell_measurement_theta_max 26.8
_cell_measurement_theta_min 2.5
_cell_volume 9334.0(18)
_computing_cell_refinement 'SAINT 6.45 (Bruker, 2003)'
_computing_data_collection 'SMART 5.054 (Bruker, 2003)'
_computing_data_reduction SAINT
_computing_molecular_graphics 'SHELXTL 5.1, XP (Sheldrick, 1994)'
_computing_publication_material SHELXL97
_computing_structure_refinement 'SHELXL97 (Sheldrick, 1997)'
_computing_structure_solution 'SHELXS-97 (Sheldrick, 1990)'
_diffrn_ambient_temperature 90(2)
_diffrn_detector_area_resol_mean 8.3
_diffrn_measured_fraction_theta_full 1.000
_diffrn_measured_fraction_theta_max 1.000
_diffrn_measurement_device_type 'SMART 1000'
_diffrn_measurement_method \w
_diffrn_radiation_monochromator graphite
_diffrn_radiation_source 'fine-focus sealed tube'
_diffrn_radiation_type MoK\a
_diffrn_radiation_wavelength 0.71073
_diffrn_reflns_av_R_equivalents 0.0379
_diffrn_reflns_av_sigmaI/netI 0.0312
_diffrn_reflns_limit_h_max 25
_diffrn_reflns_limit_h_min -25
_diffrn_reflns_limit_k_max 24
_diffrn_reflns_limit_k_min -24
_diffrn_reflns_limit_l_max 32
_diffrn_reflns_limit_l_min -32
_diffrn_reflns_number 99832
_diffrn_reflns_theta_full 27.00
_diffrn_reflns_theta_max 27.00
_diffrn_reflns_theta_min 1.49
_diffrn_standards_number 0
_exptl_absorpt_coefficient_mu 0.640
_exptl_absorpt_correction_T_max 0.927
_exptl_absorpt_correction_T_min 0.888
_exptl_absorpt_correction_type multi-scan
_exptl_absorpt_process_details 'SADABS 2.10 (Sheldrick, 2003)'
_exptl_crystal_colour 'dark red'
_exptl_crystal_density_diffrn 1.325
_exptl_crystal_density_method 'not measured'
_exptl_crystal_description block
_exptl_crystal_F_000 3886
_exptl_crystal_size_max 0.19
_exptl_crystal_size_mid 0.16
_exptl_crystal_size_min 0.12
_refine_diff_density_max 2.050
_refine_diff_density_min -1.258
_refine_diff_density_rms 0.134
_refine_ls_extinction_method none
_refine_ls_goodness_of_fit_ref 1.068
_refine_ls_hydrogen_treatment constr
_refine_ls_matrix_type full
_refine_ls_number_parameters 1212
_refine_ls_number_reflns 20360
_refine_ls_number_restraints 25
_refine_ls_restrained_S_all 1.070
_refine_ls_R_factor_all 0.1263
_refine_ls_R_factor_gt 0.0956
_refine_ls_shift/su_max 0.001
_refine_ls_shift/su_mean 0.000
_refine_ls_structure_factor_coef Fsqd
_refine_ls_weighting_details 'calc w=1/[\s^2^(Fo^2^)+(0.1423P)^2^+39.1764P] where P=(Fo^2^+2Fc^2^)/3'
_refine_ls_weighting_scheme calc
_refine_ls_wR_factor_gt 0.2613
_refine_ls_wR_factor_ref 0.3019
_reflns_number_gt 14711
_reflns_number_total 20360
_reflns_threshold_expression I>2\s(I)
_cod_data_source_file ic0607033si20060425_045344.cif
_cod_data_source_block sr100
_cod_original_cell_volume 9334.0(17)
_cod_original_sg_symbol_H-M 'P 21/c'
_cod_original_formula_sum 'C43.60 H52.60 Cl4.80 Fe N8 O'
_cod_database_code 4350347

loop_
_symmetry_equiv_pos_as_xyz
'x, y, z'
'-x, y+1/2, -z+1/2'
'-x, -y, -z'
'x, -y-1/2, z-1/2'

loop_
_atom_site_label
_atom_site_type_symbol
_atom_site_fract_x
_atom_site_fract_y
_atom_site_fract_z
_atom_site_U_iso_or_equiv
_atom_site_adp_type
_atom_site_occupancy
_atom_site_symmetry_multiplicity
_atom_site_calc_flag
_atom_site_refinement_flags
_atom_site_disorder_assembly
_atom_site_disorder_group
Fe1 Fe 0.44734(3) 0.81126(4) 0.28872(3) 0.02841(18) Uani 1 1 d . . .
O1 O 0.21955(16) 0.74263(18) 0.28539(16) 0.0383(8) Uani 1 1 d . . .
N1 N 0.39988(17) 0.75928(19) 0.34044(15) 0.0266(7) Uani 1 1 d . . .
N2 N 0.37480(18) 0.7809(2) 0.23026(16) 0.0313(8) Uani 1 1 d . . .
N3 N 0.4950(2) 0.8608(3) 0.23656(17) 0.0413(10) Uani 1 1 d . A .
N4 N 0.51968(19) 0.8398(2) 0.34698(16) 0.0307(8) Uani 1 1 d . A .
C1 C 0.4280(2) 0.7386(2) 0.39120(18) 0.0282(9) Uani 1 1 d . A .
C2 C 0.3780(2) 0.7009(2) 0.4169(2) 0.0329(10) Uani 1 1 d . . .
C3 C 0.3169(2) 0.7038(2) 0.3818(2) 0.0315(10) Uani 1 1 d . . .
C4 C 0.3318(2) 0.7381(2) 0.33413(19) 0.0291(9) Uani 1 1 d . . .
C5 C 0.2854(2) 0.7457(2) 0.2856(2) 0.0302(9) Uani 1 1 d . . .
C6 C 0.3118(2) 0.7525(2) 0.23561(19) 0.0305(9) Uani 1 1 d . . .
C7 C 0.2782(2) 0.7290(3) 0.1843(2) 0.0367(11) Uani 1 1 d . A .
C8 C 0.3222(3) 0.7447(3) 0.1475(2) 0.0430(12) Uani 1 1 d . . .
C9 C 0.3808(2) 0.7789(3) 0.1765(2) 0.0408(12) Uani 1 1 d . A .
C10 C 0.4335(2) 0.8119(4) 0.1541(2) 0.0469(14) Uani 1 1 d . . .
H10 H 0.4341 0.8057 0.1167 0.056 Uiso 1 1 calc R A .
C11 C 0.4842(2) 0.8523(4) 0.1812(2) 0.0449(14) Uani 1 1 d . A .
C12 C 0.5318(3) 0.8962(4) 0.1572(2) 0.0570(18) Uani 1 1 d . . .
C13 C 0.5704(3) 0.9302(4) 0.1973(3) 0.063(2) Uani 1 1 d . A .
C14 C 0.5478(3) 0.9084(4) 0.2473(2) 0.0542(17) Uani 1 1 d . . .
C15 C 0.5792(3) 0.9260(4) 0.2988(3) 0.072(2) Uani 1 1 d . A .
H15A H 0.6105 0.9640 0.3024 0.086 Uiso 1 1 calc R . .
C16 C 0.5676(3) 0.8916(3) 0.3453(2) 0.0479(14) Uani 1 1 d . . .
C17 C 0.6103(3) 0.8982(4) 0.3972(2) 0.0536(16) Uani 1 1 d . A .
C18 C 0.5896(2) 0.8476(3) 0.4299(2) 0.0364(11) Uani 1 1 d . . .
C19 C 0.5322(2) 0.8119(2) 0.39848(18) 0.0297(9) Uani 1 1 d . A .
C20 C 0.4922(2) 0.7621(3) 0.41790(19) 0.0307(9) Uani 1 1 d . . .
H20A H 0.5088 0.7419 0.4518 0.037 Uiso 1 1 calc R A .
C21 C 0.3934(3) 0.6626(3) 0.4692(2) 0.0417(12) Uani 1 1 d . . .
H21A H 0.3505 0.6586 0.4856 0.050 Uiso 1 1 calc R . .
H21B H 0.4272 0.6896 0.4941 0.050 Uiso 1 1 calc R . .
C22 C 0.4217(4) 0.5911(3) 0.4622(3) 0.066(2) Uani 1 1 d . . .
H22A H 0.4254 0.5658 0.4964 0.099 Uiso 1 1 calc R . .
H22B H 0.4674 0.5950 0.4509 0.099 Uiso 1 1 calc R . .
H22C H 0.3907 0.5659 0.4346 0.099 Uiso 1 1 calc R . .
C23 C 0.2494(2) 0.6715(3) 0.3919(2) 0.0366(11) Uani 1 1 d . . .
H23A H 0.2111 0.7033 0.3781 0.044 Uiso 1 1 calc R . .
H23B H 0.2498 0.6664 0.4312 0.044 Uiso 1 1 calc R . .
C24 C 0.2364(3) 0.6003(3) 0.3651(2) 0.0434(12) Uani 1 1 d . . .
H24A H 0.1923 0.5817 0.3729 0.065 Uiso 1 1 calc R . .
H24B H 0.2738 0.5684 0.3790 0.065 Uiso 1 1 calc R . .
H24C H 0.2348 0.6053 0.3260 0.065 Uiso 1 1 calc R . .
C25 C 0.2124(3) 0.6871(3) 0.1729(2) 0.0452(13) Uani 1 1 d . . .
H25A H 0.1976 0.6852 0.1335 0.054 Uiso 1 1 calc R A .
H25B H 0.1756 0.7108 0.1893 0.054 Uiso 1 1 calc R . .
C26 C 0.2211(3) 0.6130(3) 0.1949(3) 0.0539(15) Uani 1 1 d . A .
H26A H 0.1761 0.5896 0.1906 0.081 Uiso 1 1 calc R . .
H26B H 0.2402 0.6145 0.2332 0.081 Uiso 1 1 calc R . .
H26C H 0.2526 0.5872 0.1751 0.081 Uiso 1 1 calc R . .
C27 C 0.3082(6) 0.7233(9) 0.0901(5) 0.057(4) Uani 0.68 1 d PD A 1
H27A H 0.2856 0.6770 0.0874 0.069 Uiso 0.68 1 calc PR A 1
H27B H 0.3523 0.7193 0.0755 0.069 Uiso 0.68 1 calc PR A 1
C28 C 0.2612(6) 0.7766(9) 0.0567(4) 0.096(5) Uani 0.68 1 d PD A 1
H28A H 0.2491 0.7592 0.0198 0.144 Uiso 0.68 1 calc PR A 1
H28B H 0.2856 0.8211 0.0561 0.144 Uiso 0.68 1 calc PR A 1
H28C H 0.2190 0.7833 0.0729 0.144 Uiso 0.68 1 calc PR A 1
C27A C 0.3189(15) 0.7394(13) 0.0846(12) 0.035(6) Uiso 0.32 1 d PD A 2
H27C H 0.2711 0.7288 0.0677 0.042 Uiso 0.32 1 calc PR A 2
H27D H 0.3328 0.7844 0.0700 0.042 Uiso 0.32 1 calc PR A 2
C28A C 0.3679(15) 0.6814(14) 0.0716(13) 0.090(8) Uiso 0.32 1 d PD A 2
H28D H 0.3565 0.6681 0.0337 0.135 Uiso 0.32 1 calc PR A 2
H28E H 0.3628 0.6408 0.0944 0.135 Uiso 0.32 1 calc PR A 2
H28F H 0.4156 0.6982 0.0784 0.135 Uiso 0.32 1 calc PR A 2
C29 C 0.5344(3) 0.9009(5) 0.0971(3) 0.065(2) Uani 1 1 d . A .
H29A H 0.5547 0.9464 0.0893 0.078 Uiso 1 1 calc R . .
H29B H 0.4866 0.8998 0.0778 0.078 Uiso 1 1 calc R . .
C30 C 0.5757(5) 0.8431(7) 0.0751(4) 0.117(5) Uani 1 1 d . . .
H30A H 0.5709 0.8467 0.0358 0.175 Uiso 1 1 calc R A .
H30B H 0.5584 0.7977 0.0851 0.175 Uiso 1 1 calc R . .
H30C H 0.6245 0.8477 0.0903 0.175 Uiso 1 1 calc R . .
C31 C 0.6275(10) 0.9916(8) 0.2000(9) 0.040(4) Uani 0.55 1 d P A 1
H31A H 0.6240 1.0168 0.1654 0.048 Uiso 0.55 1 calc PR A 1
H31B H 0.6219 1.0253 0.2290 0.048 Uiso 0.55 1 calc PR A 1
C32 C 0.6978(5) 0.9522(6) 0.2124(5) 0.047(2) Uani 0.55 1 d P A 1
H32A H 0.7359 0.9855 0.2128 0.071 Uiso 0.55 1 calc PR A 1
H32B H 0.7008 0.9171 0.1844 0.071 Uiso 0.55 1 calc PR A 1
H32C H 0.7009 0.9293 0.2475 0.071 Uiso 0.55 1 calc PR A 1
C31A C 0.6304(11) 0.9682(10) 0.1887(9) 0.032(4) Uani 0.45 1 d P A 2
H31C H 0.6403 0.9628 0.1513 0.038 Uiso 0.45 1 calc PR A 2
H31D H 0.6714 0.9537 0.2141 0.038 Uiso 0.45 1 calc PR A 2
C32A C 0.6090(7) 1.0425(8) 0.1997(5) 0.046(3) Uani 0.45 1 d P A 2
H32D H 0.6480 1.0740 0.1980 0.069 Uiso 0.45 1 calc PR A 2
H32E H 0.5949 1.0450 0.2355 0.069 Uiso 0.45 1 calc PR A 2
H32F H 0.5702 1.0563 0.1725 0.069 Uiso 0.45 1 calc PR A 2
C33 C 0.6576(5) 0.9625(7) 0.4151(5) 0.042(2) Uani 0.60 1 d P A 1
H33A H 0.6377 1.0055 0.3974 0.050 Uiso 0.60 1 calc PR A 1
H33B H 0.6622 0.9689 0.4546 0.050 Uiso 0.60 1 calc PR A 1
C34 C 0.7282(5) 0.9467(5) 0.3979(5) 0.049(2) Uani 0.60 1 d P A 1
H34A H 0.7586 0.9871 0.4057 0.074 Uiso 0.60 1 calc PR A 1
H34B H 0.7222 0.9368 0.3592 0.074 Uiso 0.60 1 calc PR A 1
H34C H 0.7487 0.9062 0.4179 0.074 Uiso 0.60 1 calc PR A 1
C33A C 0.6804(8) 0.9343(9) 0.4039(5) 0.032(3) Uani 0.40 1 d P A 2
H33C H 0.7107 0.9156 0.4357 0.039 Uiso 0.40 1 calc PR A 2
H33D H 0.7032 0.9270 0.3716 0.039 Uiso 0.40 1 calc PR A 2
C34A C 0.6666(9) 1.0090(10) 0.4112(8) 0.058(4) Uani 0.40 1 d P A 2
H34D H 0.7103 1.0334 0.4225 0.088 Uiso 0.40 1 calc PR A 2
H34E H 0.6364 1.0145 0.4389 0.088 Uiso 0.40 1 calc PR A 2
H34F H 0.6440 1.0286 0.3772 0.088 Uiso 0.40 1 calc PR A 2
C35 C 0.6184(3) 0.8309(3) 0.4872(2) 0.0389(11) Uani 1 1 d . A .
H35A H 0.5799 0.8188 0.5071 0.047 Uiso 1 1 calc R . .
H35B H 0.6416 0.8728 0.5042 0.047 Uiso 1 1 calc R . .
C36 C 0.6696(3) 0.7710(3) 0.4917(2) 0.0442(12) Uani 1 1 d . . .
H36A H 0.6836 0.7595 0.5298 0.066 Uiso 1 1 calc R A .
H36B H 0.7103 0.7846 0.4755 0.066 Uiso 1 1 calc R . .
H36C H 0.6479 0.7302 0.4728 0.066 Uiso 1 1 calc R . .
N5 N 0.3932(2) 0.8951(2) 0.30007(17) 0.0333(9) Uani 1 1 d . . .
N6 N 0.3347(2) 0.9920(2) 0.2842(2) 0.0450(11) Uani 1 1 d U . .
H6 H 0.3172 1.0297 0.2675 0.054 Uiso 1 1 calc R . .
C37 C 0.3712(2) 0.9435(3) 0.2647(2) 0.0384(11) Uani 1 1 d . . .
H37 H 0.3807 0.9433 0.2286 0.046 Uiso 1 1 calc R . .
C38 C 0.3293(5) 0.9728(4) 0.3346(4) 0.098(4) Uani 1 1 d . . .
H38 H 0.3044 0.9966 0.3589 0.118 Uiso 1 1 calc R . .
C39 C 0.3657(6) 0.9135(4) 0.3447(4) 0.101(4) Uani 1 1 d . . .
H39 H 0.3713 0.8885 0.3777 0.121 Uiso 1 1 calc R . .
N7 N 0.49843(19) 0.7266(2) 0.27575(17) 0.0368(9) Uani 1 1 d . . .
N8 N 0.5849(2) 0.6582(3) 0.2645(2) 0.0557(14) Uani 1 1 d . . .
H8 H 0.6272 0.6436 0.2629 0.067 Uiso 1 1 calc R . .
C40 C 0.5657(2) 0.7218(3) 0.2760(2) 0.0427(12) Uani 1 1 d . . .
H40 H 0.5968 0.7597 0.2835 0.051 Uiso 1 1 calc R . .
C41 C 0.5266(3) 0.6200(5) 0.2558(5) 0.105(4) Uani 1 1 d . . .
H41 H 0.5232 0.5723 0.2458 0.127 Uiso 1 1 calc R . .
C42 C 0.4743(3) 0.6616(4) 0.2638(4) 0.090(3) Uani 1 1 d . . .
H42 H 0.4274 0.6476 0.2614 0.108 Uiso 1 1 calc R . .
Fe51 Fe 0.05560(3) 0.04158(3) 0.21669(3) 0.02715(18) Uani 1 1 d . . .
O51 O 0.28498(15) 0.10904(17) 0.23011(14) 0.0334(7) Uani 1 1 d . C .
N51 N 0.10756(17) 0.09160(18) 0.16693(15) 0.0247(7) Uani 1 1 d . C .
N52 N 0.12322(19) 0.0753(2) 0.27734(16) 0.0326(8) Uani 1 1 d . C .
N53 N 0.0032(2) -0.0051(3) 0.26716(17) 0.0422(11) Uani 1 1 d . B .
N54 N -0.01240(18) 0.0100(2) 0.15632(15) 0.0277(8) Uani 1 1 d . B .
N55 N 0.11286(18) -0.0425(2) 0.21023(16) 0.0289(8) Uani 1 1 d . C .
N56 N 0.1704(2) -0.1390(2) 0.23055(19) 0.0393(10) Uani 1 1 d . C .
H56A H 0.1858 -0.1767 0.2483 0.047 Uiso 1 1 calc R . .
C51 C 0.0842(2) 0.1096(2) 0.11514(18) 0.0284(9) Uani 1 1 d . . .
C52 C 0.1363(2) 0.1468(3) 0.09218(19) 0.0333(10) Uani 1 1 d . C .
C53 C 0.1942(2) 0.1474(2) 0.1301(2) 0.0310(9) Uani 1 1 d . . .
C54 C 0.1757(2) 0.1133(2) 0.17641(19) 0.0272(9) Uani 1 1 d . C .
C55 C 0.2184(2) 0.1063(2) 0.22722(19) 0.0271(9) Uani 1 1 d . . .
C56 C 0.1881(2) 0.1006(2) 0.27559(19) 0.0305(9) Uani 1 1 d . C .
C57 C 0.2181(2) 0.1250(3) 0.3274(2) 0.0387(11) Uani 1 1 d . . .
C58 C 0.1688(3) 0.1164(4) 0.3603(2) 0.0595(18) Uani 1 1 d . C .
C59 C 0.1119(3) 0.0819(4) 0.3294(2) 0.0495(15) Uani 1 1 d . . .
C60 C 0.0550(3) 0.0528(5) 0.3500(2) 0.071(2) Uani 1 1 d . B .
H60A H 0.0494 0.0639 0.3860 0.085 Uiso 1 1 calc R . .
C61 C 0.0070(3) 0.0094(5) 0.3216(2) 0.062(2) Uani 1 1 d . . .
C62 C -0.0473(9) -0.0164(8) 0.3456(7) 0.042(3) Uani 0.55 1 d P B 1
C63 C -0.0807(7) -0.0576(7) 0.3069(6) 0.031(3) Uani 0.55 1 d P B 1
C79 C -0.0604(8) -0.0116(9) 0.4031(6) 0.048(3) Uani 0.55 1 d P B 1
H79A H -0.1093 -0.0235 0.4049 0.058 Uiso 0.55 1 calc PR B 1
H79B H -0.0527 0.0370 0.4159 0.058 Uiso 0.55 1 calc PR B 1
C80 C -0.0137(6) -0.0604(8) 0.4405(5) 0.062(3) Uani 0.55 1 d P B 1
H80A H -0.0307 -0.0635 0.4753 0.093 Uiso 0.55 1 calc PR B 1
H80B H 0.0335 -0.0419 0.4460 0.093 Uiso 0.55 1 calc PR B 1
H80C H -0.0139 -0.1068 0.4242 0.093 Uiso 0.55 1 calc PR B 1
C81 C -0.1376(10) -0.1135(12) 0.3108(8) 0.035(4) Uani 0.55 1 d P B 1
H81A H -0.1530 -0.1108 0.3466 0.042 Uiso 0.55 1 calc PR B 1
H81B H -0.1779 -0.1042 0.2831 0.042 Uiso 0.55 1 calc PR B 1
C82 C -0.1093(6) -0.1854(6) 0.3025(5) 0.048(2) Uani 0.55 1 d P B 1
H82A H -0.1445 -0.2204 0.3068 0.072 Uiso 0.55 1 calc PR B 1
H82B H -0.0683 -0.1937 0.3292 0.072 Uiso 0.55 1 calc PR B 1
H82C H -0.0967 -0.1888 0.2663 0.072 Uiso 0.55 1 calc PR B 1
C62A C -0.0411(10) -0.0470(9) 0.3428(9) 0.038(4) Uani 0.45 1 d P B 2
C63A C -0.0747(10) -0.0852(8) 0.3010(8) 0.034(4) Uani 0.45 1 d P B 2
C79A C -0.0501(10) -0.0473(12) 0.4015(8) 0.054(5) Uani 0.45 1 d P B 2
H79C H -0.0044 -0.0410 0.4238 0.064 Uiso 0.45 1 calc PR B 2
H79D H -0.0686 -0.0930 0.4107 0.064 Uiso 0.45 1 calc PR B 2
C80A C -0.0993(11) 0.0109(14) 0.4152(7) 0.093(7) Uani 0.45 1 d P B 2
H80D H -0.0808 0.0318 0.4499 0.140 Uiso 0.45 1 calc PR B 2
H80E H -0.1449 -0.0090 0.4174 0.140 Uiso 0.45 1 calc PR B 2
H80F H -0.1033 0.0466 0.3871 0.140 Uiso 0.45 1 calc PR B 2
C81A C -0.1314(15) -0.1344(14) 0.2990(12) 0.046(6) Uani 0.45 1 d P B 2
H81C H -0.1305 -0.1567 0.3346 0.056 Uiso 0.45 1 calc PR B 2
H81D H -0.1263 -0.1712 0.2723 0.056 Uiso 0.45 1 calc PR B 2
C82A C -0.2027(6) -0.0950(7) 0.2828(5) 0.042(3) Uani 0.45 1 d P B 2
H82D H -0.2405 -0.1289 0.2783 0.063 Uiso 0.45 1 calc PR B 2
H82E H -0.2020 -0.0698 0.2490 0.063 Uiso 0.45 1 calc PR B 2
H82F H -0.2098 -0.0619 0.3112 0.063 Uiso 0.45 1 calc PR B 2
C64 C -0.0496(3) -0.0517(4) 0.2555(2) 0.0516(16) Uani 1 1 d . . .
C65 C -0.0779(3) -0.0711(4) 0.2041(2) 0.0535(16) Uani 1 1 d . B .
H65A H -0.1098 -0.1087 0.2002 0.064 Uiso 1 1 calc R . .
C66 C -0.0625(2) -0.0389(3) 0.1577(2) 0.0371(11) Uani 1 1 d . . .
C67 C -0.1030(2) -0.0463(3) 0.1046(2) 0.0369(11) Uani 1 1 d . B .
C68 C -0.0783(2) 0.0008(3) 0.07165(19) 0.0317(10) Uani 1 1 d . . .
C69 C -0.0209(2) 0.0362(2) 0.10434(18) 0.0279(9) Uani 1 1 d . B .
C70 C 0.0217(2) 0.0851(2) 0.08592(19) 0.0307(9) Uani 1 1 d . B .
H70A H 0.0079 0.1037 0.0510 0.037 Uiso 1 1 calc R . .
C71 C 0.1267(3) 0.1812(3) 0.0382(2) 0.0491(14) Uani 1 1 d . . .
H71A H 0.0965 0.1519 0.0122 0.059 Uiso 1 1 calc R C .
H71B H 0.1720 0.1853 0.0253 0.059 Uiso 1 1 calc R . .
C72 C 0.0944(6) 0.2542(4) 0.0406(3) 0.086(3) Uani 1 1 d . C .
H72A H 0.0904 0.2761 0.0050 0.129 Uiso 1 1 calc R . .
H72B H 0.1238 0.2830 0.0668 0.129 Uiso 1 1 calc R . .
H72C H 0.0485 0.2500 0.0515 0.129 Uiso 1 1 calc R . .
C73 C 0.2612(2) 0.1829(3) 0.1241(2) 0.0363(11) Uani 1 1 d . C .
H73A H 0.2661 0.1847 0.0854 0.044 Uiso 1 1 calc R . .
H73B H 0.2998 0.1546 0.1426 0.044 Uiso 1 1 calc R . .
C74 C 0.2669(3) 0.2569(3) 0.1469(3) 0.0473(13) Uani 1 1 d . . .
H74A H 0.3096 0.2785 0.1388 0.071 Uiso 1 1 calc R C .
H74B H 0.2676 0.2552 0.1860 0.071 Uiso 1 1 calc R . .
H74C H 0.2272 0.2844 0.1306 0.071 Uiso 1 1 calc R . .
C75 C 0.2861(3) 0.1628(3) 0.3422(2) 0.0464(13) Uani 1 1 d . C .
H75A H 0.3233 0.1353 0.3292 0.056 Uiso 1 1 calc R . .
H75B H 0.2968 0.1660 0.3818 0.056 Uiso 1 1 calc R . .
C76 C 0.2853(3) 0.2358(3) 0.3183(3) 0.0599(17) Uani 1 1 d . . .
H76A H 0.3316 0.2561 0.3259 0.090 Uiso 1 1 calc R C .
H76B H 0.2526 0.2649 0.3344 0.090 Uiso 1 1 calc R . .
H76C H 0.2712 0.2332 0.2793 0.090 Uiso 1 1 calc R . .
C77 C 0.1718(4) 0.1372(6) 0.4183(3) 0.093(3) Uani 1 1 d . . .
H77A H 0.2034 0.1775 0.4253 0.111 Uiso 1 1 calc R C .
H77B H 0.1253 0.1529 0.4242 0.111 Uiso 1 1 calc R . .
C78 C 0.1945(6) 0.0830(6) 0.4570(5) 0.116(4) Uiso 1 1 d . C .
H78A H 0.1963 0.1015 0.4936 0.174 Uiso 1 1 calc R . .
H78B H 0.2405 0.0669 0.4516 0.174 Uiso 1 1 calc R . .
H78C H 0.1620 0.0439 0.4520 0.174 Uiso 1 1 calc R . .
C83 C -0.1550(11) -0.1063(11) 0.0860(9) 0.041(4) Uani 0.50 1 d P B 1
H83A H -0.1381 -0.1511 0.1026 0.049 Uiso 0.50 1 calc PR B 1
H83B H -0.1609 -0.1114 0.0464 0.049 Uiso 0.50 1 calc PR B 1
C84 C -0.2257(5) -0.0851(6) 0.1051(5) 0.042(2) Uani 0.50 1 d P B 1
H84A H -0.2601 -0.1215 0.0947 0.063 Uiso 0.50 1 calc PR B 1
H84B H -0.2419 -0.0410 0.0880 0.063 Uiso 0.50 1 calc PR B 1
H84C H -0.2188 -0.0794 0.1443 0.063 Uiso 0.50 1 calc PR B 1
C83A C -0.1692(9) -0.0870(9) 0.0941(7) 0.032(3) Uani 0.50 1 d P B 2
H83C H -0.1919 -0.0779 0.0570 0.038 Uiso 0.50 1 calc PR B 2
H83D H -0.2008 -0.0713 0.1192 0.038 Uiso 0.50 1 calc PR B 2
C84A C -0.1561(6) -0.1647(6) 0.1014(5) 0.046(3) Uani 0.50 1 d P B 2
H84D H -0.1982 -0.1905 0.0876 0.070 Uiso 0.50 1 calc PR B 2
H84E H -0.1430 -0.1751 0.1398 0.070 Uiso 0.50 1 calc PR B 2
H84F H -0.1186 -0.1787 0.0817 0.070 Uiso 0.50 1 calc PR B 2
C85 C -0.1031(2) 0.0169(3) 0.01400(19) 0.0337(10) Uani 1 1 d . B .
H85A H -0.1281 -0.0242 -0.0029 0.040 Uiso 1 1 calc R . .
H85B H -0.0627 0.0253 -0.0047 0.040 Uiso 1 1 calc R . .
C86 C -0.1509(3) 0.0804(3) 0.0062(2) 0.0416(12) Uani 1 1 d . . .
H86A H -0.1646 0.0889 -0.0323 0.062 Uiso 1 1 calc R B .
H86B H -0.1265 0.1214 0.0228 0.062 Uiso 1 1 calc R . .
H86C H -0.1921 0.0717 0.0233 0.062 Uiso 1 1 calc R . .
C87 C 0.1259(2) -0.0926(3) 0.2457(2) 0.0350(10) Uani 1 1 d . . .
H87A H 0.1064 -0.0955 0.2781 0.042 Uiso 1 1 calc R C .
C88 C 0.1874(3) -0.1172(3) 0.1826(2) 0.0424(12) Uani 1 1 d . . .
H88A H 0.2185 -0.1393 0.1622 0.051 Uiso 1 1 calc R C .
C89 C 0.15169(12) -0.05802(15) 0.16959(11) 0.0388(11) Uani 1 1 d . C .
H89A H 0.1529 -0.0314 0.1379 0.047 Uiso 1 1 calc R . .
N57 N 0.00133(12) 0.12839(15) 0.22262(11) 0.034(4) Uiso 0.55 1 d PR C 1
N58 N -0.09088(12) 0.19090(15) 0.22865(11) 0.052(3) Uani 0.55 1 d PR C 1
C90 C -0.06628(12) 0.13070(15) 0.21245(11) 0.063(5) Uani 0.55 1 d PRU C 1
C91 C -0.03596(12) 0.22976(15) 0.25016(11) 0.086(6) Uani 0.55 1 d PR C 1
C92 C 0.02073(12) 0.19116(15) 0.24713(11) 0.069(4) Uani 0.55 1 d PR C 1
H58 H -0.1336 0.2027 0.2259 0.083 Uiso 0.55 1 d PR D 1
H90 H -0.0937 0.0950 0.1960 0.083 Uiso 0.55 1 d PR E 1
H91 H -0.0372 0.2745 0.2643 0.083 Uiso 0.55 1 d PR F 1
H92 H 0.0659 0.2046 0.2596 0.083 Uiso 0.55 1 d PR G 1
N57A N -0.00039(12) 0.12260(15) 0.22210(11) 0.042(6) Uiso 0.45 1 d PR C 2
N58A N -0.08669(12) 0.19637(15) 0.21253(11) 0.059(4) Uani 0.45 1 d PR C 2
C90A C -0.06752(12) 0.12965(15) 0.21883(11) 0.022(3) Uani 0.45 1 d PRU C 2
C91A C -0.02861(12) 0.23445(15) 0.21132(11) 0.088(8) Uani 0.45 1 d PR C 2
C92A C 0.02459(12) 0.18937(15) 0.21786(11) 0.051(4) Uani 0.45 1 d PRU C 2
H58A H -0.1282 0.2122 0.2098 0.062 Uiso 0.45 1 d PR H 2
H90A H -0.0980 0.0929 0.2207 0.062 Uiso 0.45 1 d PR I 2
H91A H -0.0260 0.2824 0.2068 0.062 Uiso 0.45 1 d PR J 2
H92A H 0.0709 0.2013 0.2193 0.062 Uiso 0.45 1 d PR K 2
Cl1 Cl 0.0961(2) 0.73657(18) 0.03213(13) 0.0928(12) Uani 0.60 1 d PG L 1
Cl2 Cl 0.02228(14) 0.84792(11) 0.07684(9) 0.0408(6) Uani 0.60 1 d PG L 1
Cl3 Cl 0.02027(19) 0.70972(15) 0.12142(16) 0.1004(14) Uani 0.60 1 d PG L 1
C100 C 0.07007(11) 0.77033(11) 0.09129(9) 0.069(4) Uani 0.60 1 d PG L 1
H100 H 0.1123 0.7815 0.1173 0.083 Uiso 0.60 1 d PG L 1
Cl1A Cl 0.0614(3) 0.7046(3) 0.0613(2) 0.099(2) Uani 0.40 1 d PG M 2
Cl2A Cl 0.0245(8) 0.8484(3) 0.0771(4) 0.187(6) Uani 0.40 1 d PG M 2
Cl3A Cl 0.0125(3) 0.7474(3) 0.1602(2) 0.0899(17) Uani 0.40 1 d PG M 2
C101 C 0.0592(3) 0.7729(3) 0.1070(2) 0.064(6) Uani 0.40 1 d PG M 2
H10A H 0.1087 0.7818 0.1255 0.077 Uiso 0.40 1 d PG M 2
Cl4 Cl 0.32297(16) -0.06646(10) 0.10244(10) 0.1005(11) Uani 0.80 1 d PG N 1
Cl5 Cl 0.40969(10) 0.05593(16) 0.11988(11) 0.1043(13) Uani 0.80 1 d PG N 1
Cl6 Cl 0.30212(12) 0.05079(11) 0.02863(9) 0.0707(6) Uani 0.80 1 d PG N 1
C102 C 0.32589(9) 0.02484(10) 0.09585(7) 0.058(2) Uani 0.80 1 d PG N 1
H102 H 0.2927 0.0459 0.1181 0.070 Uiso 0.80 1 d PG N 1
Cl4A Cl 0.3097(6) 0.0236(7) 0.0089(3) 0.088(4) Uiso 0.20 1 d PG O 2
Cl5A Cl 0.4089(6) 0.0842(6) 0.0927(4) 0.088(4) Uiso 0.20 1 d PG O 2
Cl6A Cl 0.3046(5) -0.0089(5) 0.1213(3) 0.077(3) Uiso 0.20 1 d PG O 2
C103 C 0.3582(4) 0.0099(4) 0.0728(3) 0.17(3) Uiso 0.20 1 d PG O 2
H103 H 0.3898 -0.0306 0.0704 0.206 Uiso 0.20 1 d PG O 2
Cl7 Cl 0.2373(3) 0.6622(3) -0.0408(2) 0.120(2) Uiso 0.45 1 d PG P 1
Cl8 Cl 0.1804(3) 0.5585(3) -0.1184(2) 0.100 Uiso 0.45 1 d PG P 1
Cl9 Cl 0.1086(3) 0.6884(3) -0.1112(3) 0.122(2) Uiso 0.45 1 d PG P 1
C104 C 0.1902(3) 0.6487(2) -0.10514(19) 0.080(6) Uiso 0.45 1 d PG P 1
H104 H 0.2165 0.6696 -0.1325 0.096 Uiso 0.45 1 d PG P 1
Cl7A Cl 0.2709(5) 0.6297(6) -0.0415(4) 0.097(3) Uiso 0.25 1 d PG Q 2
Cl8A Cl 0.1553(7) 0.5798(9) -0.1159(6) 0.150 Uiso 0.25 1 d PG Q 2
Cl9A Cl 0.1456(11) 0.7117(12) -0.0606(14) 0.319(18) Uiso 0.25 1 d PG Q 2
C105 C 0.2001(7) 0.6545(6) -0.0897(6) 0.41(11) Uiso 0.25 1 d PG Q 2
H105 H 0.2181 0.6793 -0.1198 0.490 Uiso 0.25 1 d PG Q 2
Cl7B Cl 0.1410(5) 0.5992(6) -0.0162(4) 0.120(3) Uiso 0.30 1 d PG R 3
Cl8B Cl 0.2056(6) 0.6326(7) -0.1097(4) 0.121(4) Uiso 0.30 1 d PG R 3
Cl9B Cl 0.0865(9) 0.7106(9) -0.0886(7) 0.238(10) Uiso 0.30 1 d PG R 3
C106 C 0.1612(6) 0.6666(4) -0.0589(4) 0.100(10) Uiso 0.30 1 d PG R 3
H106 H 0.1920 0.7008 -0.0370 0.120 Uiso 0.30 1 d PG R 3
Cl10 Cl 0.5343(6) 0.7020(4) 0.1147(4) 0.086(3) Uiso 0.20 1 d PG S 1
Cl11 Cl 0.4464(5) 0.6324(5) 0.0282(3) 0.080(3) Uiso 0.20 1 d PG S 1
Cl12 Cl 0.5284(5) 0.5508(4) 0.1101(3) 0.067(2) Uiso 0.20 1 d PG S 1
C107 C 0.4818(3) 0.6286(4) 0.0970(3) 0.065(9) Uiso 0.20 1 d PG S 1
H107 H 0.4431 0.6290 0.1190 0.078 Uiso 0.20 1 d PG S 1

loop_
_atom_site_aniso_label
_atom_site_aniso_U_11
_atom_site_aniso_U_22
_atom_site_aniso_U_33
_atom_site_aniso_U_23
_atom_site_aniso_U_13
_atom_site_aniso_U_12
Fe1 0.0140(3) 0.0400(4) 0.0308(3) 0.0024(3) 0.0020(2) 0.0003(2)
O1 0.0160(14) 0.0360(18) 0.062(2) 0.0147(16) 0.0017(14) -0.0005(13)
N1 0.0157(16) 0.0301(19) 0.0337(19) -0.0005(15) 0.0023(14) 0.0002(14)
N2 0.0166(16) 0.044(2) 0.033(2) 0.0013(17) 0.0020(14) 0.0039(15)
N3 0.0192(18) 0.069(3) 0.036(2) 0.013(2) 0.0030(16) -0.0046(19)
N4 0.0213(17) 0.038(2) 0.031(2) 0.0016(16) -0.0003(15) -0.0026(15)
C1 0.0204(19) 0.032(2) 0.033(2) -0.0007(18) 0.0045(17) 0.0011(17)
C2 0.029(2) 0.032(2) 0.040(3) 0.0000(19) 0.0101(19) -0.0026(18)
C3 0.026(2) 0.030(2) 0.040(3) -0.0031(19) 0.0096(19) -0.0004(18)
C4 0.0173(19) 0.031(2) 0.039(2) 0.0006(18) 0.0065(17) 0.0007(16)
C5 0.0175(19) 0.026(2) 0.047(3) 0.0051(19) 0.0026(18) 0.0030(16)
C6 0.0165(19) 0.034(2) 0.039(2) 0.0037(19) -0.0022(17) 0.0012(17)
C7 0.025(2) 0.039(3) 0.043(3) 0.000(2) -0.0058(19) 0.0073(19)
C8 0.028(2) 0.062(3) 0.037(3) -0.007(2) -0.004(2) 0.009(2)
C9 0.021(2) 0.064(3) 0.035(3) -0.002(2) -0.0016(18) 0.007(2)
C10 0.022(2) 0.087(4) 0.032(3) 0.003(3) 0.0043(19) 0.011(2)
C11 0.017(2) 0.085(4) 0.033(3) 0.012(3) 0.0040(18) 0.004(2)
C12 0.022(2) 0.102(5) 0.048(3) 0.031(3) 0.009(2) 0.004(3)
C13 0.025(3) 0.110(6) 0.054(4) 0.042(4) -0.002(2) -0.010(3)
C14 0.025(2) 0.089(5) 0.046(3) 0.031(3) -0.005(2) -0.019(3)
C15 0.045(3) 0.108(6) 0.055(4) 0.036(4) -0.017(3) -0.047(4)
C16 0.034(3) 0.064(4) 0.043(3) 0.014(3) -0.005(2) -0.020(3)
C17 0.038(3) 0.072(4) 0.045(3) 0.015(3) -0.014(2) -0.027(3)
C18 0.026(2) 0.048(3) 0.034(2) -0.001(2) -0.0023(18) -0.004(2)
C19 0.023(2) 0.037(2) 0.028(2) -0.0001(18) 0.0016(17) 0.0003(18)
C20 0.024(2) 0.037(2) 0.030(2) -0.0024(18) 0.0012(17) 0.0012(18)
C21 0.041(3) 0.051(3) 0.035(3) 0.002(2) 0.009(2) -0.009(2)
C22 0.101(6) 0.049(4) 0.042(3) 0.009(3) -0.016(3) 0.007(4)
C23 0.024(2) 0.042(3) 0.045(3) 0.001(2) 0.011(2) -0.0043(19)
C24 0.038(3) 0.045(3) 0.049(3) 0.001(2) 0.012(2) -0.014(2)
C25 0.028(2) 0.049(3) 0.052(3) -0.003(2) -0.015(2) -0.003(2)
C26 0.055(3) 0.043(3) 0.060(4) -0.001(3) -0.006(3) -0.008(3)
C27 0.033(6) 0.098(11) 0.039(6) -0.012(7) -0.002(4) -0.013(6)
C28 0.061(7) 0.184(16) 0.042(6) 0.022(7) 0.005(5) 0.019(8)
C29 0.039(3) 0.114(6) 0.044(3) 0.022(4) 0.015(3) 0.015(3)
C30 0.078(6) 0.206(12) 0.076(6) 0.053(7) 0.046(5) 0.074(7)
C31 0.034(6) 0.023(9) 0.063(12) 0.011(6) 0.010(6) 0.002(7)
C32 0.028(5) 0.052(6) 0.064(7) 0.017(5) 0.013(4) -0.002(4)
C31A 0.023(6) 0.031(11) 0.042(9) 0.006(7) 0.006(5) 0.003(8)
C32A 0.039(6) 0.057(9) 0.042(7) 0.004(6) 0.010(5) -0.013(6)
C33 0.031(5) 0.041(6) 0.055(6) -0.011(5) 0.009(4) 0.002(5)
C34 0.035(5) 0.045(5) 0.067(7) -0.005(5) 0.004(4) -0.006(4)
C33A 0.022(7) 0.046(9) 0.025(6) 0.000(6) -0.007(5) -0.016(6)
C34A 0.053(10) 0.050(10) 0.069(11) -0.014(8) -0.003(8) -0.016(8)
C35 0.032(2) 0.052(3) 0.031(2) -0.005(2) -0.0024(19) -0.008(2)
C36 0.037(3) 0.057(3) 0.035(3) -0.003(2) -0.002(2) -0.004(2)
N5 0.0263(19) 0.033(2) 0.040(2) 0.0079(17) 0.0043(16) -0.0029(16)
N6 0.0409(17) 0.0400(17) 0.0535(18) 0.0055(15) 0.0049(14) -0.0009(14)
C37 0.029(2) 0.036(3) 0.046(3) 0.004(2) -0.010(2) -0.0027(19)
C38 0.131(8) 0.065(5) 0.117(7) 0.035(5) 0.075(7) 0.052(5)
C39 0.171(10) 0.066(5) 0.084(6) 0.037(4) 0.077(6) 0.071(6)
N7 0.0182(17) 0.054(3) 0.037(2) -0.0081(19) -0.0022(15) 0.0105(17)
N8 0.025(2) 0.081(4) 0.060(3) -0.014(3) 0.001(2) 0.019(2)
C40 0.021(2) 0.062(4) 0.045(3) 0.003(3) 0.007(2) 0.010(2)
C41 0.032(3) 0.097(6) 0.176(10) -0.082(7) -0.025(4) 0.023(4)
C42 0.021(3) 0.073(5) 0.167(9) -0.063(5) -0.018(4) 0.013(3)
Fe51 0.0137(3) 0.0362(4) 0.0311(3) -0.0017(3) 0.0018(2) -0.0015(2)
O51 0.0151(14) 0.0323(17) 0.052(2) 0.0043(15) 0.0011(13) -0.0009(12)
N51 0.0148(15) 0.0261(18) 0.0330(19) -0.0005(14) 0.0022(13) 0.0016(13)
N52 0.0191(17) 0.043(2) 0.035(2) -0.0028(17) 0.0034(15) -0.0030(16)
N53 0.0202(18) 0.070(3) 0.035(2) 0.003(2) 0.0014(16) -0.0134(19)
N54 0.0188(16) 0.0322(19) 0.0311(19) -0.0007(15) 0.0008(14) -0.0020(14)
N55 0.0200(17) 0.0309(19) 0.034(2) 0.0010(15) -0.0028(14) -0.0047(14)
N56 0.028(2) 0.029(2) 0.057(3) 0.0074(19) -0.0077(18) -0.0034(16)
C51 0.024(2) 0.029(2) 0.032(2) -0.0013(18) 0.0042(17) 0.0022(17)
C52 0.031(2) 0.035(2) 0.034(2) -0.0015(19) 0.0046(19) -0.0034(19)
C53 0.027(2) 0.029(2) 0.039(2) -0.0013(18) 0.0094(18) 0.0008(18)
C54 0.0159(18) 0.025(2) 0.040(2) -0.0025(18) 0.0036(16) 0.0021(15)
C55 0.0148(18) 0.022(2) 0.043(3) 0.0011(18) 0.0012(16) -0.0002(15)
C56 0.0184(19) 0.034(2) 0.038(2) -0.0029(19) -0.0008(17) -0.0009(17)
C57 0.028(2) 0.049(3) 0.038(3) -0.007(2) 0.0006(19) -0.006(2)
C58 0.038(3) 0.096(5) 0.044(3) -0.017(3) 0.002(2) -0.021(3)
C59 0.028(2) 0.083(4) 0.037(3) -0.011(3) 0.003(2) -0.017(3)
C60 0.037(3) 0.143(7) 0.034(3) -0.018(4) 0.011(2) -0.037(4)
C61 0.028(3) 0.126(6) 0.034(3) 0.003(3) 0.003(2) -0.025(3)
C62 0.030(6) 0.052(9) 0.042(6) -0.010(8) 0.004(4) -0.010(7)
C63 0.019(5) 0.034(7) 0.040(6) -0.001(6) 0.006(4) -0.010(6)
C79 0.039(7) 0.064(9) 0.044(7) -0.006(8) 0.013(5) -0.008(7)
C80 0.054(7) 0.096(10) 0.036(6) 0.002(6) 0.005(5) -0.014(7)
C81 0.013(5) 0.059(12) 0.033(8) 0.002(6) 0.006(5) -0.004(6)
C82 0.043(6) 0.048(7) 0.053(6) 0.005(5) 0.011(5) -0.006(5)
C62A 0.023(7) 0.049(10) 0.043(8) 0.010(9) 0.005(6) -0.011(8)
C63A 0.027(6) 0.032(9) 0.041(8) 0.003(8) 0.001(5) -0.001(7)
C79A 0.035(8) 0.080(13) 0.046(9) 0.018(11) 0.008(7) -0.022(10)
C80A 0.069(12) 0.17(2) 0.053(10) 0.012(12) 0.032(9) 0.021(13)
C81A 0.033(9) 0.060(18) 0.049(15) 0.016(10) 0.015(8) 0.002(10)
C82A 0.026(5) 0.046(7) 0.053(7) 0.005(5) 0.006(5) -0.011(5)
C64 0.024(2) 0.089(5) 0.039(3) 0.018(3) -0.003(2) -0.020(3)
C65 0.030(3) 0.078(4) 0.048(3) 0.017(3) -0.008(2) -0.029(3)
C66 0.020(2) 0.052(3) 0.037(3) 0.005(2) -0.0041(18) -0.009(2)
C67 0.023(2) 0.045(3) 0.040(3) 0.000(2) -0.0041(19) -0.008(2)
C68 0.0195(19) 0.038(2) 0.036(2) -0.0074(19) -0.0016(17) 0.0018(18)
C69 0.0189(19) 0.033(2) 0.031(2) -0.0052(18) 0.0002(16) 0.0004(17)
C70 0.026(2) 0.036(2) 0.029(2) -0.0016(18) 0.0011(17) 0.0025(18)
C71 0.045(3) 0.064(4) 0.038(3) 0.006(3) 0.004(2) -0.021(3)
C72 0.136(8) 0.056(4) 0.055(4) 0.023(3) -0.024(5) -0.011(5)
C73 0.027(2) 0.040(3) 0.043(3) 0.001(2) 0.009(2) -0.007(2)
C74 0.034(3) 0.044(3) 0.065(4) -0.001(3) 0.013(2) -0.015(2)
C75 0.030(3) 0.062(4) 0.045(3) -0.011(3) -0.004(2) -0.013(2)
C76 0.049(3) 0.053(4) 0.077(5) -0.016(3) 0.007(3) -0.016(3)
C77 0.064(5) 0.170(10) 0.044(4) -0.029(5) 0.005(3) -0.052(6)
C83 0.027(8) 0.044(11) 0.050(9) -0.015(7) -0.002(6) 0.004(6)
C84 0.022(5) 0.056(7) 0.049(6) -0.007(5) 0.002(4) -0.009(4)
C83A 0.027(9) 0.034(9) 0.033(7) -0.008(6) -0.002(5) -0.015(6)
C84A 0.053(7) 0.045(6) 0.038(6) -0.001(5) -0.001(5) -0.022(5)
C85 0.027(2) 0.042(3) 0.031(2) -0.007(2) -0.0007(18) 0.0017(19)
C86 0.040(3) 0.046(3) 0.036(3) -0.002(2) -0.001(2) 0.010(2)
C87 0.031(2) 0.032(2) 0.039(3) 0.007(2) -0.0039(19) -0.0043(19)
C88 0.031(2) 0.035(3) 0.061(3) 0.005(2) 0.005(2) 0.003(2)
C89 0.039(3) 0.035(3) 0.043(3) 0.005(2) 0.008(2) 0.007(2)
N58 0.023(5) 0.068(8) 0.065(6) -0.029(5) 0.006(4) 0.014(5)
C90 0.059(6) 0.067(6) 0.063(6) -0.003(2) 0.008(2) 0.002(2)
C91 0.032(6) 0.063(8) 0.152(17) -0.054(10) -0.019(8) 0.022(6)
C92 0.016(4) 0.053(7) 0.133(14) -0.045(7) -0.006(6) 0.009(4)
N58A 0.023(6) 0.092(12) 0.059(7) -0.033(7) 0.001(5) 0.017(7)
C90A 0.016(3) 0.029(3) 0.021(3) -0.0024(18) 0.0029(18) 0.0035(18)
C91A 0.019(6) 0.069(11) 0.17(2) -0.070(13) -0.005(9) 0.011(6)
C92A 0.049(4) 0.051(4) 0.054(4) -0.007(2) 0.007(2) 0.003(2)
Cl1 0.102(3) 0.102(3) 0.071(2) 0.003(2) 0.001(2) 0.038(2)
Cl2 0.0317(13) 0.0501(15) 0.0382(13) 0.0106(11) -0.0031(10) 0.0115(11)
Cl3 0.069(2) 0.115(3) 0.110(3) 0.044(3) -0.009(2) -0.022(2)
C100 0.059(8) 0.073(11) 0.070(8) 0.016(7) -0.010(7) 0.015(7)
Cl1A 0.081(4) 0.098(4) 0.104(5) -0.033(4) -0.034(3) 0.034(3)
Cl2A 0.141(12) 0.223(17) 0.194(15) -0.011(13) 0.012(11) 0.003(12)
Cl3A 0.080(4) 0.099(4) 0.090(4) 0.032(3) 0.011(3) -0.001(3)
C101 0.028(8) 0.066(14) 0.092(14) 0.011(10) -0.011(9) -0.003(8)
Cl4 0.150(3) 0.0769(17) 0.0860(18) 0.0193(14) 0.0548(19) 0.0585(18)
Cl5 0.0376(11) 0.162(3) 0.106(2) -0.056(2) -0.0150(13) 0.0283(15)
Cl6 0.0839(16) 0.0614(13) 0.0598(13) -0.0008(11) -0.0131(11) 0.0126(12)
C102 0.040(4) 0.079(6) 0.057(5) 0.000(4) 0.013(3) 0.018(4)

loop_
_atom_type_symbol
_atom_type_description
_atom_type_scat_dispersion_real
_atom_type_scat_dispersion_imag
_atom_type_scat_source
C C 0.0033 0.0016 'International Tables Vol C Tables 4.2.6.8 and 6.1.1.4'
H H 0.0000 0.0000 'International Tables Vol C Tables 4.2.6.8 and 6.1.1.4'
N N 0.0061 0.0033 'International Tables Vol C Tables 4.2.6.8 and 6.1.1.4'
O O 0.0106 0.0060 'International Tables Vol C Tables 4.2.6.8 and 6.1.1.4'
Cl Cl 0.1484 0.1585 'International Tables Vol C Tables 4.2.6.8 and 6.1.1.4'
Fe Fe 0.3463 0.8444 'International Tables Vol C Tables 4.2.6.8 and 6.1.1.4'

loop_
_geom_angle_atom_site_label_1
_geom_angle_atom_site_label_2
_geom_angle_atom_site_label_3
_geom_angle
N7 Fe1 N3 89.3(2)
N7 Fe1 N4 91.44(17)
N3 Fe1 N4 90.04(17)
N7 Fe1 N5 178.01(17)
N3 Fe1 N5 91.02(19)
N4 Fe1 N5 90.52(17)
N7 Fe1 N1 89.42(17)
N3 Fe1 N1 178.67(19)
N4 Fe1 N1 90.47(16)
N5 Fe1 N1 90.21(16)
N7 Fe1 N2 87.79(17)
N3 Fe1 N2 90.40(17)
N4 Fe1 N2 179.10(18)
N5 Fe1 N2 90.25(17)
N1 Fe1 N2 89.07(16)
C1 N1 C4 105.8(4)
C1 N1 Fe1 126.4(3)
C4 N1 Fe1 127.7(3)
C6 N2 C9 106.9(4)
C6 N2 Fe1 127.1(3)
C9 N2 Fe1 125.8(3)
C14 N3 C11 106.1(4)
C14 N3 Fe1 127.4(4)
C11 N3 Fe1 126.5(4)
C16 N4 C19 106.2(4)
C16 N4 Fe1 127.1(3)
C19 N4 Fe1 126.7(3)
N1 C1 C20 124.0(4)
N1 C1 C2 110.7(4)
C20 C1 C2 124.3(4)
C3 C2 C1 106.0(4)
C3 C2 C21 128.8(4)
C1 C2 C21 125.1(4)
C2 C3 C4 106.9(4)
C2 C3 C23 125.0(4)
C4 C3 C23 128.0(4)
N1 C4 C5 123.8(4)
N1 C4 C3 110.4(4)
C5 C4 C3 125.7(4)
O1 C5 C4 121.0(4)
O1 C5 C6 119.1(4)
C4 C5 C6 119.8(4)
N2 C6 C5 124.4(4)
N2 C6 C7 109.8(4)
C5 C6 C7 125.8(4)
C8 C7 C6 106.5(4)
C8 C7 C25 125.7(5)
C6 C7 C25 127.4(5)
C7 C8 C9 106.9(5)
C7 C8 C27 122.9(7)
C9 C8 C27 130.1(7)
C7 C8 C27A 135.8(11)
C9 C8 C27A 117.0(11)
N2 C9 C10 123.7(5)
N2 C9 C8 109.7(5)
C10 C9 C8 126.3(5)
C11 C10 C9 125.8(5)
C11 C10 H10 117.1
C9 C10 H10 117.1
C10 C11 N3 124.3(5)
C10 C11 C12 126.0(5)
N3 C11 C12 109.6(5)
C13 C12 C11 107.2(5)
C13 C12 C29 128.5(6)
C11 C12 C29 124.3(6)
C12 C13 C31A 121.6(10)
C12 C13 C14 107.5(5)
C31A C13 C14 129.7(11)
C12 C13 C31 134.3(9)
C14 C13 C31 117.8(10)
N3 C14 C15 124.2(5)
N3 C14 C13 109.6(5)
C15 C14 C13 125.9(5)
C16 C15 C14 124.3(6)
C16 C15 H15A 117.9
C14 C15 H15A 117.9
N4 C16 C15 124.5(5)
N4 C16 C17 110.1(5)
C15 C16 C17 124.9(5)
C18 C17 C16 107.2(5)
C18 C17 C33A 126.5(7)
C16 C17 C33A 122.2(7)
C18 C17 C33 126.8(6)
C16 C17 C33 124.5(6)
C17 C18 C19 106.4(4)
C17 C18 C35 128.5(5)
C19 C18 C35 125.1(5)
C20 C19 N4 124.6(4)
C20 C19 C18 125.1(4)
N4 C19 C18 110.1(4)
C19 C20 C1 124.8(4)
C19 C20 H20A 117.6
C1 C20 H20A 117.6
C2 C21 C22 112.2(5)
C2 C21 H21A 109.2
C22 C21 H21A 109.2
C2 C21 H21B 109.2
C22 C21 H21B 109.2
H21A C21 H21B 107.9
C21 C22 H22A 109.5
C21 C22 H22B 109.5
H22A C22 H22B 109.5
C21 C22 H22C 109.5
H22A C22 H22C 109.5
H22B C22 H22C 109.5
C3 C23 C24 112.7(4)
C3 C23 H23A 109.0
C24 C23 H23A 109.0
C3 C23 H23B 109.0
C24 C23 H23B 109.0
H23A C23 H23B 107.8
C23 C24 H24A 109.5
C23 C24 H24B 109.5
H24A C24 H24B 109.5
C23 C24 H24C 109.5
H24A C24 H24C 109.5
H24B C24 H24C 109.5
C7 C25 C26 112.3(4)
C7 C25 H25A 109.1
C26 C25 H25A 109.1
C7 C25 H25B 109.1
C26 C25 H25B 109.1
H25A C25 H25B 107.9
C25 C26 H26A 109.5
C25 C26 H26B 109.5
H26A C26 H26B 109.5
C25 C26 H26C 109.5
H26A C26 H26C 109.5
H26B C26 H26C 109.5
C8 C27 C28 111.0(11)
C8 C27 H27A 109.4
C28 C27 H27A 109.4
C8 C27 H27B 109.4
C28 C27 H27B 109.4
H27A C27 H27B 108.0
C28A C27A C8 109(2)
C28A C27A H27C 109.9
C8 C27A H27C 109.9
C28A C27A H27D 109.9
C8 C27A H27D 109.9
H27C C27A H27D 108.3
C27A C28A H28D 109.5
C27A C28A H28E 109.5
H28D C28A H28E 109.5
C27A C28A H28F 109.5
H28D C28A H28F 109.5
H28E C28A H28F 109.5
C12 C29 C30 114.3(6)
C12 C29 H29A 108.7
C30 C29 H29A 108.7
C12 C29 H29B 108.7
C30 C29 H29B 108.7
H29A C29 H29B 107.6
C29 C30 H30A 109.5
C29 C30 H30B 109.5
H30A C30 H30B 109.5
C29 C30 H30C 109.5
H30A C30 H30C 109.5
H30B C30 H30C 109.5
C32 C31 C13 103.8(10)
C32 C31 H31A 111.0
C13 C31 H31A 111.0
C32 C31 H31B 111.0
C13 C31 H31B 111.0
H31A C31 H31B 109.0
C13 C31A C32A 101.4(14)
C13 C31A H31C 111.5
C32A C31A H31C 111.5
C13 C31A H31D 111.5
C32A C31A H31D 111.5
H31C C31A H31D 109.3
C31A C32A H32D 109.5
C31A C32A H32E 109.5
H32D C32A H32E 109.5
C31A C32A H32F 109.5
H32D C32A H32F 109.5
H32E C32A H32F 109.5
C34 C33 C17 106.3(9)
C34 C33 H33A 110.5
C17 C33 H33A 110.5
C34 C33 H33B 110.5
C17 C33 H33B 110.5
H33A C33 H33B 108.7
C34A C33A C17 106.1(14)
C34A C33A H33C 110.5
C17 C33A H33C 110.5
C34A C33A H33D 110.5
C17 C33A H33D 110.5
H33C C33A H33D 108.7
C33A C34A H34D 109.5
C33A C34A H34E 109.5
H34D C34A H34E 109.5
C33A C34A H34F 109.5
H34D C34A H34F 109.5
H34E C34A H34F 109.5
C18 C35 C36 112.8(4)
C18 C35 H35A 109.0
C36 C35 H35A 109.0
C18 C35 H35B 109.0
C36 C35 H35B 109.0
H35A C35 H35B 107.8
C35 C36 H36A 109.5
C35 C36 H36B 109.5
H36A C36 H36B 109.5
C35 C36 H36C 109.5
H36A C36 H36C 109.5
H36B C36 H36C 109.5
C37 N5 C39 104.1(5)
C37 N5 Fe1 127.6(4)
C39 N5 Fe1 128.1(4)
C37 N6 C38 106.2(5)
C37 N6 H6 126.9
C38 N6 H6 126.9
N6 C37 N5 113.1(5)
N6 C37 H37 123.5
N5 C37 H37 123.5
N6 C38 C39 107.5(7)
N6 C38 H38 126.3
C39 C38 H38 126.3
C38 C39 N5 109.0(7)
C38 C39 H39 125.5
N5 C39 H39 125.5
C40 N7 C42 104.6(5)
C40 N7 Fe1 126.2(4)
C42 N7 Fe1 129.2(4)
C40 N8 C41 106.1(5)
C40 N8 H8 127.0
C41 N8 H8 127.0
N7 C40 N8 112.2(5)
N7 C40 H40 123.9
N8 C40 H40 123.9
C42 C41 N8 107.5(7)
C42 C41 H41 126.3
N8 C41 H41 126.3
C41 C42 N7 109.5(6)
C41 C42 H42 125.2
N7 C42 H42 125.2
N57A Fe51 N53 88.15(18)
N57A Fe51 N54 88.55(14)
N53 Fe51 N54 89.92(16)
N57A Fe51 N51 90.12(14)
N53 Fe51 N51 178.07(19)
N54 Fe51 N51 90.89(15)
N57A Fe51 N52 90.33(15)
N53 Fe51 N52 90.35(17)
N54 Fe51 N52 178.84(17)
N51 Fe51 N52 88.81(16)
N57A Fe51 N55 179.31(15)
N53 Fe51 N55 92.01(19)
N54 Fe51 N55 90.78(15)
N51 Fe51 N55 89.73(15)
N52 Fe51 N55 90.35(16)
N57A Fe51 N57 2.6
N53 Fe51 N57 90.01(18)
N54 Fe51 N57 90.39(14)
N51 Fe51 N57 88.24(13)
N52 Fe51 N57 88.47(14)
N55 Fe51 N57 177.67(14)
C51 N51 C54 105.8(4)
C51 N51 Fe51 126.6(3)
C54 N51 Fe51 127.6(3)
C59 N52 C56 106.2(4)
C59 N52 Fe51 125.8(3)
C56 N52 Fe51 127.9(3)
C64 N53 C61 105.9(4)
C64 N53 Fe51 127.7(4)
C61 N53 Fe51 126.0(4)
C66 N54 C69 106.6(4)
C66 N54 Fe51 127.2(3)
C69 N54 Fe51 126.2(3)
C87 N55 C89 105.6(4)
C87 N55 Fe51 126.7(4)
C89 N55 Fe51 127.5(3)
C87 N56 C88 107.3(4)
C87 N56 H56A 126.3
C88 N56 H56A 126.3
N51 C51 C70 124.0(4)
N51 C51 C52 110.5(4)
C70 C51 C52 124.8(4)
C53 C52 C51 106.9(4)
C53 C52 C71 127.4(5)
C51 C52 C71 125.6(4)
C52 C53 C54 106.3(4)
C52 C53 C73 125.5(4)
C54 C53 C73 128.1(4)
N51 C54 C53 110.4(4)
N51 C54 C55 123.5(4)
C53 C54 C55 125.9(4)
O51 C55 C54 120.1(4)
O51 C55 C56 119.5(4)
C54 C55 C56 120.3(4)
N52 C56 C57 110.5(4)
N52 C56 C55 123.7(4)
C57 C56 C55 125.6(4)
C58 C57 C56 106.1(4)
C58 C57 C75 125.6(5)
C56 C57 C75 127.7(5)
C57 C58 C59 107.0(5)
C57 C58 C77 128.3(5)
C59 C58 C77 124.7(6)
N52 C59 C60 124.2(5)
N52 C59 C58 110.0(5)
C60 C59 C58 125.6(5)
C61 C60 C59 124.6(6)
C61 C60 H60A 117.7
C59 C60 H60A 117.7
C60 C61 C62 120.1(8)
C60 C61 N53 124.6(5)
C62 C61 N53 114.9(8)
C60 C61 C62A 129.7(9)
N53 C61 C62A 104.1(9)
C63 C62 C61 102.8(13)
C63 C62 C79 126.5(16)
C61 C62 C79 129.9(14)
C62 C63 C64 111.0(12)
C62 C63 C81 129.5(15)
C64 C63 C81 119.1(11)
C62 C79 C80 112.4(13)
C62 C79 H79A 109.1
C80 C79 H79A 109.1
C62 C79 H79B 109.1
C80 C79 H79B 109.1
H79A C79 H79B 107.9
C82 C81 C63 109.9(13)
C82 C81 H81A 109.7
C63 C81 H81A 109.7
C82 C81 H81B 109.7
C63 C81 H81B 109.7
H81A C81 H81B 108.2
C63A C62A C79A 129.6(17)
C63A C62A C61 110.7(16)
C79A C62A C61 119.3(15)
C62A C63A C81A 131(2)
C62A C63A C64 100.8(14)
C81A C63A C64 127.0(18)
C62A C79A C80A 112.3(16)
C62A C79A H79C 109.1
C80A C79A H79C 109.1
C62A C79A H79D 109.1
C80A C79A H79D 109.1
H79C C79A H79D 107.9
C79A C80A H80D 109.5
C79A C80A H80E 109.5
H80D C80A H80E 109.5
C79A C80A H80F 109.5
H80D C80A H80F 109.5
H80E C80A H80F 109.5
C63A C81A C82A 109.8(19)
C63A C81A H81C 109.7
C82A C81A H81C 109.7
C63A C81A H81D 109.7
C82A C81A H81D 109.7
H81C C81A H81D 108.2
C81A C82A H82D 109.5
C81A C82A H82E 109.5
H82D C82A H82E 109.5
C81A C82A H82F 109.5
H82D C82A H82F 109.5
H82E C82A H82F 109.5
N53 C64 C65 124.5(5)
N53 C64 C63A 116.8(9)
C65 C64 C63A 118.6(9)
N53 C64 C63 104.6(7)
C65 C64 C63 128.5(7)
C64 C65 C66 123.8(5)
C64 C65 H65A 118.1
C66 C65 H65A 118.1
N54 C66 C65 124.9(5)
N54 C66 C67 110.1(4)
C65 C66 C67 124.6(4)
C68 C67 C66 107.3(4)
C68 C67 C83A 127.7(8)
C66 C67 C83A 123.6(8)
C68 C67 C83 125.5(10)
C66 C67 C83 126.3(10)
C67 C68 C69 106.2(4)
C67 C68 C85 129.3(4)
C69 C68 C85 124.5(4)
C70 C69 N54 124.5(4)
C70 C69 C68 125.6(4)
N54 C69 C68 109.8(4)
C69 C70 C51 124.9(4)
C69 C70 H70A 117.5
C51 C70 H70A 117.5
C52 C71 C72 111.4(5)
C52 C71 H71A 109.3
C72 C71 H71A 109.3
C52 C71 H71B 109.3
C72 C71 H71B 109.3
H71A C71 H71B 108.0
C71 C72 H72A 109.5
C71 C72 H72B 109.5
H72A C72 H72B 109.5
C71 C72 H72C 109.5
H72A C72 H72C 109.5
H72B C72 H72C 109.5
C53 C73 C74 113.6(4)
C53 C73 H73A 108.8
C74 C73 H73A 108.8
C53 C73 H73B 108.8
C74 C73 H73B 108.8
H73A C73 H73B 107.7
C73 C74 H74A 109.5
C73 C74 H74B 109.5
H74A C74 H74B 109.5
C73 C74 H74C 109.5
H74A C74 H74C 109.5
H74B C74 H74C 109.5
C57 C75 C76 112.7(5)
C57 C75 H75A 109.1
C76 C75 H75A 109.1
C57 C75 H75B 109.1
C76 C75 H75B 109.1
H75A C75 H75B 107.8
C75 C76 H76A 109.5
C75 C76 H76B 109.5
H76A C76 H76B 109.5
C75 C76 H76C 109.5
H76A C76 H76C 109.5
H76B C76 H76C 109.5
C78 C77 C58 115.1(10)
C78 C77 H77A 108.5
C58 C77 H77A 108.5
C78 C77 H77B 108.5
C58 C77 H77B 108.5
H77A C77 H77B 107.5
C77 C78 H78A 109.5
C77 C78 H78B 109.5
H78A C78 H78B 109.5
C77 C78 H78C 109.5
H78A C78 H78C 109.5
H78B C78 H78C 109.5
C67 C83 C84 106.2(11)
C67 C83 H83A 110.5
C84 C83 H83A 110.5
C67 C83 H83B 110.5
C84 C83 H83B 110.5
H83A C83 H83B 108.7
C67 C83A C84A 111.3(12)
C67 C83A H83C 109.4
C84A C83A H83C 109.4
C67 C83A H83D 109.4
C84A C83A H83D 109.4
H83C C83A H83D 108.0
C83A C84A H84D 109.5
C83A C84A H84E 109.5
H84D C84A H84E 109.5
C83A C84A H84F 109.5
H84D C84A H84F 109.5
H84E C84A H84F 109.5
C68 C85 C86 113.3(4)
C68 C85 H85A 108.9
C86 C85 H85A 108.9
C68 C85 H85B 108.9
C86 C85 H85B 108.9
H85A C85 H85B 107.7
C85 C86 H86A 109.5
C85 C86 H86B 109.5
H86A C86 H86B 109.5
C85 C86 H86C 109.5
H86A C86 H86C 109.5
H86B C86 H86C 109.5
N55 C87 N56 111.5(5)
N55 C87 H87A 124.3
N56 C87 H87A 124.3
C89 C88 N56 106.8(4)
C89 C88 H88A 126.6
N56 C88 H88A 126.6
C88 C89 N55 108.8(4)
C88 C89 H89A 125.6
N55 C89 H89A 125.6
C90 N57 C92 105.2
C90 N57 Fe51 123.17(8)
C92 N57 Fe51 130.34(8)
C90 N58 C91 107.3
C90 N58 H58 126.3
C91 N58 H58 126.4
C90 N58 H58A 121.8
C91 N58 H58A 119.5
N57 C90 N58 111.5
N57 C90 H90 124.2
N58 C90 H90 124.2
N57 C90 H90A 125.2
N58 C90 H90A 107.7
C92 C91 N58 106.7
C92 C91 H91 126.7
N58 C91 H91 126.6
C91 C92 N57 109.2
C91 C92 H92 125.4
N57 C92 H92 125.4
C90A N57A C92A 105.2
C90A N57A Fe51 131.03(8)
C92A N57A Fe51 122.31(9)
C90A N58A C91A 107.3
C90A N58A H58 108.9
C91A N58A H58 137.2
C90A N58A H58A 126.4
C91A N58A H58A 126.4
N57A C90A N58A 111.6
N57A C90A H90A 124.2
N58A C90A H90A 124.2
C92A C91A N58A 106.7
C92A C91A H91A 126.7
N58A C91A H91A 126.6
H91 C91A H91A 68.4
C91A C92A N57A 109.3
C91A C92A H92A 125.4
N57A C92A H92A 125.4
Cl3 C100 Cl1 111.4
Cl3 C100 Cl2 109.6
Cl1 C100 Cl2 110.2
Cl2A C101 Cl1A 112.9
Cl2A C101 Cl3A 110.0
Cl1A C101 Cl3A 110.4
Cl2A C101 H100 106.9
Cl1A C101 H100 99.3
Cl3A C101 H100 116.9
Cl2A C101 H10A 110.2
Cl1A C101 H10A 108.1
Cl3A C101 H10A 104.8
Cl6 C102 Cl4 111.4
Cl6 C102 Cl5 109.7
Cl4 C102 Cl5 110.2
C103 Cl6A H102 83.7
Cl6A C103 Cl4A 111.4
Cl6A C103 Cl5A 109.7
Cl4A C103 Cl5A 110.2
Cl6A C103 H103 108.6
Cl4A C103 H103 108.5
Cl5A C103 H103 108.5
Cl9 C104 Cl7 111.4
Cl9 C104 Cl8 109.7
Cl7 C104 Cl8 110.2
C105 Cl9A H106 64.9
Cl8A C105 Cl9A 111.4
Cl8A C105 Cl7A 109.7
Cl9A C105 Cl7A 110.2
Cl8A C105 H104 92.7
Cl9A C105 H104 118.4
Cl7A C105 H104 113.1
Cl8A C105 H105 108.5
Cl9A C105 H105 108.5
Cl7A C105 H105 108.5
Cl9B C106 Cl7B 111.4
Cl9B C106 Cl8B 109.7
Cl7B C106 Cl8B 110.2
Cl12 C107 Cl10 111.4
Cl12 C107 Cl11 109.7
Cl10 C107 Cl11 110.2

loop_
_geom_bond_atom_site_label_1
_geom_bond_atom_site_label_2
_geom_bond_distance
Fe1 N7 1.959(4)
Fe1 N3 1.960(4)
Fe1 N4 1.962(4)
Fe1 N5 1.969(4)
Fe1 N1 1.973(4)
Fe1 N2 1.977(4)
O1 C5 1.290(5)
N1 C1 1.372(6)
N1 C4 1.380(5)
N2 C6 1.373(6)
N2 C9 1.373(6)
N3 C14 1.376(7)
N3 C11 1.385(7)
N4 C16 1.371(6)
N4 C19 1.389(6)
C1 C20 1.410(6)
C1 C2 1.443(6)
C2 C3 1.380(7)
C2 C21 1.497(7)
C3 C4 1.433(7)
C3 C23 1.512(6)
C4 C5 1.418(7)
C5 C6 1.430(7)
C6 C7 1.431(7)
C7 C8 1.383(8)
C7 C25 1.511(7)
C8 C9 1.427(7)
C8 C27 1.485(14)
C8 C27A 1.58(3)
C9 C10 1.395(8)
C10 C11 1.362(8)
C10 H10 0.9500
C11 C12 1.451(8)
C12 C13 1.339(10)
C12 C29 1.519(8)
C13 C31A 1.42(2)
C13 C14 1.452(8)
C13 C31 1.619(19)
C14 C15 1.392(9)
C15 C16 1.387(8)
C15 H15A 0.9500
C16 C17 1.448(7)
C17 C18 1.370(8)
C17 C33A 1.525(13)
C17 C33 1.569(13)
C18 C19 1.448(6)
C18 C35 1.502(7)
C19 C20 1.369(7)
C20 H20A 0.9500
C21 C22 1.498(9)
C21 H21A 0.9900
C21 H21B 0.9900
C22 H22A 0.9800
C22 H22B 0.9800
C22 H22C 0.9800
C23 C24 1.529(7)
C23 H23A 0.9900
C23 H23B 0.9900
C24 H24A 0.9800
C24 H24B 0.9800
C24 H24C 0.9800
C25 C26 1.527(8)
C25 H25A 0.9900
C25 H25B 0.9900
C26 H26A 0.9800
C26 H26B 0.9800
C26 H26C 0.9800
C27 C28 1.54(2)
C27 H27A 0.9900
C27 H27B 0.9900
C28 H28A 0.9800
C28 H28B 0.9800
C28 H28C 0.9800
C27A C28A 1.54(3)
C27A H27C 0.9900
C27A H27D 0.9900
C28A H28D 0.9800
C28A H28E 0.9800
C28A H28F 0.9800
C29 C30 1.523(12)
C29 H29A 0.9900
C29 H29B 0.9900
C30 H30A 0.9800
C30 H30B 0.9800
C30 H30C 0.9800
C31 C32 1.56(2)
C31 H31A 0.9900
C31 H31B 0.9900
C32 H32A 0.9800
C32 H32B 0.9800
C32 H32C 0.9800
C31A C32A 1.52(2)
C31A H31C 0.9900
C31A H31D 0.9900
C32A H32D 0.9800
C32A H32E 0.9800
C32A H32F 0.9800
C33 C34 1.536(14)
C33 H33A 0.9900
C33 H33B 0.9900
C34 H34A 0.9800
C34 H34B 0.9800
C34 H34C 0.9800
C33A C34A 1.47(2)
C33A H33C 0.9900
C33A H33D 0.9900
C34A H34D 0.9800
C34A H34E 0.9800
C34A H34F 0.9800
C35 C36 1.518(8)
C35 H35A 0.9900
C35 H35B 0.9900
C36 H36A 0.9800
C36 H36B 0.9800
C36 H36C 0.9800
N5 C37 1.315(6)
N5 C39 1.358(8)
N6 C37 1.312(7)
N6 C38 1.336(10)
N6 H6 0.8800
C37 H37 0.9500
C38 C39 1.348(10)
C38 H38 0.9500
C39 H39 0.9500
N7 C40 1.319(6)
N7 C42 1.353(9)
N8 C40 1.322(8)
N8 C41 1.347(10)
N8 H8 0.8800
C40 H40 0.9500
C41 C42 1.335(9)
C41 H41 0.9500
C42 H42 0.9500
Fe51 N57A 1.918(3)
Fe51 N53 1.958(4)
Fe51 N54 1.964(4)
Fe51 N51 1.970(4)
Fe51 N52 1.977(4)
Fe51 N55 1.985(4)
Fe51 N57 1.993(3)
O51 C55 1.295(5)
N51 C51 1.360(6)
N51 C54 1.385(5)
N52 C59 1.364(7)
N52 C56 1.366(6)
N53 C64 1.367(7)
N53 C61 1.388(7)
N54 C66 1.360(6)
N54 C69 1.386(6)
N55 C87 1.310(6)
N55 C89 1.390(5)
N56 C87 1.340(7)
N56 C88 1.361(7)
N56 H56A 0.8800
C51 C70 1.414(6)
C51 C52 1.432(6)
C52 C53 1.372(7)
C52 C71 1.495(7)
C53 C54 1.426(7)
C53 C73 1.504(6)
C54 C55 1.427(6)
C55 C56 1.431(7)
C56 C57 1.427(7)
C57 C58 1.368(8)
C57 C75 1.514(7)
C58 C59 1.425(7)
C58 C77 1.503(9)
C59 C60 1.408(8)
C60 C61 1.375(9)
C60 H60A 0.9500
C61 C62 1.385(19)
C61 C62A 1.576(19)
C62 C63 1.35(2)
C62 C79 1.51(2)
C63 C64 1.508(16)
C63 C81 1.56(3)
C79 C80 1.53(2)
C79 H79A 0.9900
C79 H79B 0.9900
C80 H80A 0.9800
C80 H80B 0.9800
C80 H80C 0.9800
C81 C82 1.51(2)
C81 H81A 0.9900
C81 H81B 0.9900
C82 H82A 0.9800
C82 H82B 0.9800
C82 H82C 0.9800
C62A C63A 1.37(3)
C62A C79A 1.51(3)
C63A C81A 1.45(4)
C63A C64 1.46(2)
C79A C80A 1.54(3)
C79A H79C 0.9900
C79A H79D 0.9900
C80A H80D 0.9800
C80A H80E 0.9800
C80A H80F 0.9800
C81A C82A 1.59(3)
C81A H81C 0.9900
C81A H81D 0.9900
C82A H82D 0.9800
C82A H82E 0.9800
C82A H82F 0.9800
C64 C65 1.380(8)
C65 C66 1.391(7)
C65 H65A 0.9500
C66 C67 1.457(7)
C67 C68 1.361(7)
C67 C83A 1.503(18)
C67 C83 1.56(2)
C68 C69 1.460(6)
C68 C85 1.491(7)
C69 C70 1.377(7)
C70 H70A 0.9500
C71 C72 1.542(11)
C71 H71A 0.9900
C71 H71B 0.9900
C72 H72A 0.9800
C72 H72B 0.9800
C72 H72C 0.9800
C73 C74 1.530(8)
C73 H73A 0.9900
C73 H73B 0.9900
C74 H74A 0.9800
C74 H74B 0.9800
C74 H74C 0.9800
C75 C76 1.523(9)
C75 H75A 0.9900
C75 H75B 0.9900
C76 H76A 0.9800
C76 H76B 0.9800
C76 H76C 0.9800
C77 C78 1.450(15)
C77 H77A 0.9900
C77 H77B 0.9900
C78 H78A 0.9800
C78 H78B 0.9800
C78 H78C 0.9800
C83 C84 1.58(2)
C83 H83A 0.9900
C83 H83B 0.9900
C84 H84A 0.9800
C84 H84B 0.9800
C84 H84C 0.9800
C83A C84A 1.52(2)
C83A H83C 0.9900
C83A H83D 0.9900
C84A H84D 0.9800
C84A H84E 0.9800
C84A H84F 0.9800
C85 C86 1.532(7)
C85 H85A 0.9900
C85 H85B 0.9900
C86 H86A 0.9800
C86 H86B 0.9800
C86 H86C 0.9800
C87 H87A 0.9500
C88 C89 1.349(6)
C88 H88A 0.9500
C89 H89A 0.9500
N57 C90 1.3118
N57 C92 1.3810
N58 C90 1.3374
N58 C91 1.3551
N58 H58 0.8597
N58 H58A 0.9080
C90 H90 0.9299
C90 H90A 0.9963
C91 C92 1.3454
C91 H91 0.9303
C92 H92 0.9302
N57A C90A 1.3116
N57A C92A 1.3812
N58A C90A 1.3374
N58A C91A 1.3554
N58A H58 1.0296
N58A H58A 0.8599
C90A H90 0.9742
C90A H90A 0.9299
C91A C92A 1.3456
C91A H91A 0.9298
C92A H92A 0.9301
Cl1 C100 1.7612
Cl2 C100 1.7683
Cl3 C100 1.7572
C100 H100 1.0005
C100 H10A 1.0825
Cl1A C101 1.7474
Cl2A C101 1.7254
Cl3A C101 1.7920
C101 H100 1.0476
C101 H10A 1.0262
Cl4 C102 1.7618
Cl4 H103 1.7710
Cl5 C102 1.7678
Cl6 C102 1.7570
C102 H102 1.0000
Cl4A C103 1.7616
Cl5A C103 1.7680
Cl6A C103 1.7571
Cl6A H102 1.0775
C103 H103 1.0002
Cl7 C104 1.7615
Cl7 H106 1.1697
Cl8 C104 1.7681
Cl9 C104 1.7570
C104 H104 1.0005
C104 H105 0.9159
Cl7A C105 1.7681
Cl8A C105 1.7570
Cl9A C105 1.7614
Cl9A H106 1.0329
C105 H104 1.2010
C105 H105 1.0003
Cl7B C106 1.7616
Cl8B C106 1.7682
Cl8B H104 0.9559
Cl8B H105 0.9724
Cl9B C106 1.7573
C106 H106 1.0004
Cl10 C107 1.7618
Cl11 C107 1.7683
Cl12 C107 1.7570
C107 H107 1.0000
